data_4515414
loop_
_publ_author_name
'Lu, Wei'
'Cui, Xiaoli'
'Xu, Xinxin'
'Chen, Jin'
'Wang, Qiang'

_publ_section_title
;
 Polyoxometalate Compound-Derived MoP-Based Electrocatalyst with N-Doped
 Mesoporous Carbon as Matrix, a Cathode Material for Zn-H<sup>+</sup>
 Battery.
;
_journal_issue 49
_journal_name_full 'ACS applied materials &amp; interfaces'
_journal_page_first 42320
_journal_page_last 42327
_journal_paper_doi 10.1021/acsami.8b15380
_journal_volume 10
_journal_year 2018
_chemical_formula_sum 'C54 H62 Mo5 N8 O27 P2 Zn2'
_chemical_formula_weight 1927.50
_space_group_IT_number 2
_space_group_name_Hall '-P 1'
_space_group_name_H-M_alt 'P -1'
_symmetry_cell_setting triclinic
_symmetry_space_group_name_H-M 'P -1'
_atom_sites_solution_hydrogens geom
_atom_sites_solution_primary direct
_atom_sites_solution_secondary difmap
_audit_creation_method SHELXL-97
_cell_angle_alpha 82.370(5)
_cell_angle_beta 89.796(4)
_cell_angle_gamma 65.923(7)
_cell_formula_units_Z 2
_cell_length_a 13.7343(9)
_cell_length_b 14.0755(10)
_cell_length_c 21.6401(9)
_cell_measurement_reflns_used 40012
_cell_measurement_temperature 293(2)
_cell_measurement_theta_max 25.00
_cell_measurement_theta_min 3.34
_cell_volume 3779.7(5)
_computing_cell_refinement 'SAINT (Bruker, 1999)'
_computing_data_collection 'SMART (Bruker, 1997)'
_computing_data_reduction SAINT
_computing_molecular_graphics 'SHELXTL-PLUS (Sheldrick, 1990)'
_computing_publication_material SHELXL-97
_computing_structure_refinement 'SHELXL-97 (Sheldrick, 1997)'
_computing_structure_solution 'SHELXS-97 (Sheldrick, 1990)'
_diffrn_ambient_temperature 293(2)
_diffrn_measured_fraction_theta_full 0.990
_diffrn_measured_fraction_theta_max 0.990
_diffrn_measurement_device_type 'Bruker APEX CCD area-detector'
_diffrn_measurement_method '\w scans'
_diffrn_radiation_monochromator graphite
_diffrn_radiation_source 'fine-focus sealed tube'
_diffrn_radiation_type MoK\a
_diffrn_radiation_wavelength 0.71073
_diffrn_reflns_av_R_equivalents 0.1784
_diffrn_reflns_av_sigmaI/netI 0.1863
_diffrn_reflns_limit_h_max 16
_diffrn_reflns_limit_h_min -16
_diffrn_reflns_limit_k_max 16
_diffrn_reflns_limit_k_min -16
_diffrn_reflns_limit_l_max 25
_diffrn_reflns_limit_l_min -25
_diffrn_reflns_number 40012
_diffrn_reflns_theta_full 25.00
_diffrn_reflns_theta_max 25.00
_diffrn_reflns_theta_min 3.34
_exptl_absorpt_coefficient_mu 1.547
_exptl_absorpt_correction_T_max 0.757
_exptl_absorpt_correction_T_min 0.719
_exptl_absorpt_correction_type multi-scan
_exptl_absorpt_process_details 'SADABS (Sheldrick, 1996)'
_exptl_crystal_colour yellow
_exptl_crystal_density_diffrn 1.694
_exptl_crystal_density_method 'not measured'
_exptl_crystal_description block
_exptl_crystal_F_000 1916
_exptl_crystal_size_max 0.22
_exptl_crystal_size_mid 0.2
_exptl_crystal_size_min 0.18
_refine_diff_density_max 3.474
_refine_diff_density_min -1.129
_refine_diff_density_rms 0.271
_refine_ls_extinction_method none
_refine_ls_goodness_of_fit_ref 1.026
_refine_ls_hydrogen_treatment mixed
_refine_ls_matrix_type full
_refine_ls_number_parameters 895
_refine_ls_number_reflns 13184
_refine_ls_number_restraints 10
_refine_ls_restrained_S_all 1.042
_refine_ls_R_factor_all 0.1842
_refine_ls_R_factor_gt 0.1267
_refine_ls_shift/su_max 8.075
_refine_ls_shift/su_mean 0.045
_refine_ls_structure_factor_coef Fsqd
_refine_ls_weighting_details 'calc w=1/[\s^2^(Fo^2^)+(0.1667P)^2^+39.1785P] where P=(Fo^2^+2Fc^2^)/3'
_refine_ls_weighting_scheme calc
_refine_ls_wR_factor_gt 0.2877
_refine_ls_wR_factor_ref 0.3284
_reflns_number_gt 8077
_reflns_number_total 13184
_reflns_threshold_expression >2sigma(I)
_cod_data_source_file am8b15380_si_002.cif
_cod_data_source_block ZnP2Mo5
_cod_depositor_comments
;
The following automatic conversions were performed:

data item '_symmetry_cell_setting' value 'Triclinic' was changed to
'triclinic' in accordance with the
/home/data/users/saulius/crontab/automatic-downloads/current/ACS/lib/dictionaries/cif_core.dic
dictionary named 'cif_core.dic' version 2.4.2 last updated on
2011-04-26.

Automatic conversion script
Id: cif_fix_values 6909 2019-04-08 15:41:33Z antanas 
;
_cod_original_cell_volume 3779.7(4)
_cod_original_sg_symbol_H-M P-1
_cod_database_code 4515414

loop_
_symmetry_equiv_pos_as_xyz
'x, y, z'
'-x, -y, -z'

loop_
_atom_site_label
_atom_site_type_symbol
_atom_site_fract_x
_atom_site_fract_y
_atom_site_fract_z
_atom_site_U_iso_or_equiv
_atom_site_adp_type
_atom_site_occupancy
_atom_site_symmetry_multiplicity
_atom_site_calc_flag
_atom_site_refinement_flags
Mo1 Mo 0.65776(10) 0.61217(11) 0.15401(5) 0.0234(3) Uani 1 1 d .
Mo2 Mo 0.67676(10) 0.59963(11) 0.32547(5) 0.0234(3) Uani 1 1 d .
Mo3 Mo 0.86454(10) 0.66374(12) 0.10166(6) 0.0310(4) Uani 1 1 d .
Mo4 Mo 0.96533(10) 0.74622(12) 0.21838(6) 0.0306(4) Uani 1 1 d .
Mo5 Mo 0.84036(11) 0.71889(12) 0.35024(6) 0.0304(4) Uani 1 1 d .
Zn1 Zn 0.39118(15) 0.78333(17) 0.07939(8) 0.0364(5) Uani 1 1 d D
Zn2 Zn 0.74694(15) 0.32731(17) 0.41029(8) 0.0370(5) Uani 1 1 d D
P2 P 0.6903(3) 0.8054(3) 0.21122(16) 0.0230(9) Uani 1 1 d .
P1 P 0.9004(3) 0.5304(3) 0.24974(16) 0.0223(8) Uani 1 1 d .
O21 O 0.6734(8) 0.4851(9) 0.3649(4) 0.029(2) Uani 1 1 d .
O20 O 0.7161(8) 0.7357(9) 0.2770(4) 0.027(2) Uani 1 1 d .
O19 O 0.6394(8) 0.5933(8) 0.2418(4) 0.027(2) Uani 1 1 d .
O18 O 0.6094(7) 0.7802(8) 0.1757(4) 0.023(2) Uani 1 1 d .
O17 O 0.8389(8) 0.4867(8) 0.2947(4) 0.024(2) Uani 1 1 d .
O16 O 0.7907(8) 0.7896(9) 0.1753(5) 0.031(3) Uani 1 1 d .
O15 O 0.7213(8) 0.6669(9) 0.0905(4) 0.029(3) Uani 1 1 d .
O14 O 0.9276(7) 0.6157(9) 0.2762(4) 0.028(2) Uani 1 1 d .
O13 O 0.7788(8) 0.6194(9) 0.3759(4) 0.034(3) Uani 1 1 d .
O12 O 0.9763(8) 0.6639(10) 0.1531(5) 0.035(3) Uani 1 1 d .
O11 O 0.8822(8) 0.8020(8) 0.2875(5) 0.032(3) Uani 1 1 d .
O10 O 0.5581(8) 0.6938(9) 0.3429(4) 0.035(3) Uani 1 1 d .
O9 O 0.5263(8) 0.6624(9) 0.1235(4) 0.034(3) Uani 1 1 d .
O26 O 0.4773(9) 0.8782(9) 0.0735(5) 0.041(3) Uani 1 1 d D
O8 O 0.8321(8) 0.5779(9) 0.1874(4) 0.032(3) Uani 1 1 d .
N7 N 0.7243(11) 0.3728(11) 0.4985(6) 0.035(3) Uani 1 1 d .
O7 O 0.7049(9) 0.4849(10) 0.1409(5) 0.038(3) Uani 1 1 d .
O6 O 0.7573(10) 0.8209(11) 0.3852(6) 0.049(3) Uani 1 1 d .
N5 N 0.7654(10) 0.2594(11) 0.3275(5) 0.029(3) Uani 1 1 d .
O5 O 0.8447(10) 0.7634(10) 0.0423(5) 0.045(3) Uani 1 1 d .
O27 O 0.8931(9) 0.3416(11) 0.3966(5) 0.045(3) Uani 1 1 d D
O4 O 0.9621(9) 0.8561(10) 0.1779(5) 0.042(3) Uani 1 1 d .
N3 N 0.3254(10) 0.8324(10) 0.1621(5) 0.031(3) Uani 1 1 d .
O3 O 0.9530(9) 0.6556(11) 0.3995(5) 0.044(3) Uani 1 1 d .
O2 O 0.9359(9) 0.5537(11) 0.0703(5) 0.046(3) Uani 1 1 d .
N6 N 0.8175(10) 0.1679(10) 0.4447(6) 0.030(3) Uani 1 1 d .
O1 O 1.0924(8) 0.6837(9) 0.2500(5) 0.037(3) Uani 1 1 d .
N8 N 0.5995(11) 0.3255(13) 0.4272(6) 0.040(4) Uani 1 1 d .
N4 N 0.2532(10) 0.9109(11) 0.0464(5) 0.033(3) Uani 1 1 d .
N1 N 0.4384(9) 0.7340(11) -0.0055(6) 0.030(3) Uani 1 1 d .
C8 C 0.2445(13) 0.5250(14) 0.0623(7) 0.035(4) Uani 1 1 d .
N2 N 0.3223(10) 0.6772(11) 0.0761(5) 0.031(3) Uani 1 1 d .
C31 C 0.8567(13) -0.0065(14) 0.4185(8) 0.037(4) Uani 1 1 d .
H31A H 0.8607 -0.0477 0.3875 0.044 Uiso 1 1 calc R
C14 C 0.3083(14) 0.8077(16) 0.2711(7) 0.046(5) Uani 1 1 d .
H14A H 0.3408 0.7780 0.3107 0.056 Uiso 1 1 calc R
C28 C 0.8080(13) 0.1005(15) 0.2864(7) 0.040(4) Uani 1 1 d .
H28A H 0.8290 0.0281 0.2939 0.048 Uiso 1 1 calc R
C21 C 0.1319(13) 1.0350(15) -0.0335(8) 0.038(4) Uani 1 1 d .
H21A H 0.1153 1.0614 -0.0756 0.046 Uiso 1 1 calc R
C41 C 0.6316(12) 0.3767(14) 0.5237(7) 0.032(4) Uani 1 1 d .
C27 C 0.7843(14) 0.1575(15) 0.2235(7) 0.040(4) Uani 1 1 d .
C18 C 0.1845(13) 0.9512(14) 0.0888(7) 0.035(4) Uani 1 1 d .
C49 C 1.0250(13) 0.4322(16) 0.2353(8) 0.041(4) Uani 1 1 d .
H49A H 1.0159 0.3688 0.2303 0.049 Uiso 1 1 calc R
H49B H 1.0496 0.4555 0.1966 0.049 Uiso 1 1 calc R
C19 C 0.0876(12) 1.0370(13) 0.0747(7) 0.031(4) Uani 1 1 d .
H19A H 0.0418 1.0651 0.1057 0.037 Uiso 1 1 calc R
C17 C 0.2218(12) 0.9007(13) 0.1546(7) 0.031(4) Uani 1 1 d .
C20 C 0.0613(13) 1.0802(15) 0.0106(9) 0.044(5) Uani 1 1 d .
C34 C 0.8416(15) 0.1208(14) 0.5034(7) 0.039(4) Uani 1 1 d .
H34A H 0.8407 0.1624 0.5335 0.046 Uiso 1 1 calc R
C9 C 0.2208(13) 0.5813(15) 0.1142(7) 0.037(4) Uani 1 1 d .
H9A H 0.1783 0.5684 0.1448 0.045 Uiso 1 1 calc R
C45 C 0.4501(13) 0.2876(16) 0.4063(8) 0.044(5) Uani 1 1 d .
H45A H 0.4129 0.2674 0.3787 0.053 Uiso 1 1 calc R
C5 C 0.4078(11) 0.6584(13) -0.0206(7) 0.030(4) Uani 1 1 d .
C52 C 0.6289(13) 0.9390(14) 0.2228(7) 0.036(4) Uani 1 1 d .
H52A H 0.6802 0.9566 0.2440 0.044 Uiso 1 1 calc R
H52B H 0.6083 0.9832 0.1825 0.044 Uiso 1 1 calc R
C39 C 0.6748(15) 0.4292(16) 0.6183(8) 0.047(5) Uani 1 1 d .
C7 C 0.3040(14) 0.5524(16) 0.0174(7) 0.042(5) Uani 1 1 d .
H7A H 0.3178 0.5207 -0.0187 0.050 Uiso 1 1 calc R
C2 C 0.5274(16) 0.7241(19) -0.1009(9) 0.056(6) Uani 1 1 d .
H2A H 0.5707 0.7460 -0.1269 0.067 Uiso 1 1 calc R
C46 C 0.5418(14) 0.2932(16) 0.3905(8) 0.045(5) Uani 1 1 d .
H46A H 0.5679 0.2740 0.3523 0.055 Uiso 1 1 calc R
C3 C 0.4943(13) 0.6512(17) -0.1178(7) 0.044(5) Uani 1 1 d .
C29 C 0.7977(12) 0.1599(14) 0.3359(7) 0.031(4) Uani 1 1 d .
C32 C 0.8787(15) -0.0522(15) 0.4791(8) 0.043(5) Uani 1 1 d .
C26 C 0.7512(13) 0.2645(14) 0.2185(7) 0.037(4) Uani 1 1 d .
H26A H 0.7357 0.3046 0.1791 0.045 Uiso 1 1 calc R
C25 C 0.7407(13) 0.3133(13) 0.2702(7) 0.033(4) Uani 1 1 d .
H25A H 0.7157 0.3861 0.2652 0.039 Uiso 1 1 calc R
C24 C -0.0415(13) 1.1739(16) -0.0097(9) 0.054(6) Uani 1 1 d .
H24A H -0.0457 1.1916 -0.0543 0.081 Uiso 1 1 calc R
H24B H -0.0438 1.2324 0.0095 0.081 Uiso 1 1 calc R
H24C H -0.1006 1.1574 0.0028 0.081 Uiso 1 1 calc R
C6 C 0.3426(11) 0.6247(13) 0.0252(7) 0.030(4) Uani 1 1 d .
C30 C 0.8287(13) 0.0986(15) 0.4023(7) 0.034(4) Uani 1 1 d .
C10 C 0.2595(13) 0.6520(15) 0.1186(7) 0.039(4) Uani 1 1 d .
H10A H 0.2428 0.6874 0.1532 0.047 Uiso 1 1 calc R
C42 C 0.5649(13) 0.3463(14) 0.4838(6) 0.035(4) Uani 1 1 d .
C37 C 0.7913(14) 0.3946(17) 0.5332(8) 0.048(5) Uani 1 1 d .
H37A H 0.8538 0.3942 0.5163 0.057 Uiso 1 1 calc R
C4 C 0.4313(12) 0.6182(15) -0.0752(7) 0.036(4) Uani 1 1 d .
H4A H 0.4063 0.5693 -0.0847 0.044 Uiso 1 1 calc R
C1 C 0.4979(18) 0.7657(19) -0.0464(9) 0.059(6) Uani 1 1 d .
H1A H 0.5195 0.8171 -0.0372 0.071 Uiso 1 1 calc R
C40 C 0.6047(12) 0.4078(15) 0.5825(7) 0.036(4) Uani 1 1 d .
H40A H 0.5392 0.4142 0.5977 0.043 Uiso 1 1 calc R
C47 C 0.6501(17) 0.4581(17) 0.6831(8) 0.052(5) Uani 1 1 d .
H47A H 0.7077 0.4703 0.7002 0.078 Uiso 1 1 calc R
H47B H 0.6417 0.4017 0.7094 0.078 Uiso 1 1 calc R
H47C H 0.5852 0.5208 0.6810 0.078 Uiso 1 1 calc R
C11 C 0.5246(17) 0.6067(19) -0.1775(8) 0.062(6) Uani 1 1 d .
H11A H 0.5663 0.6388 -0.2001 0.092 Uiso 1 1 calc R
H11B H 0.4612 0.6205 -0.2022 0.092 Uiso 1 1 calc R
H11C H 0.5659 0.5321 -0.1684 0.092 Uiso 1 1 calc R
C44 C 0.4102(15) 0.3120(16) 0.4640(8) 0.045(5) Uani 1 1 d .
C43 C 0.4703(14) 0.3422(17) 0.5033(8) 0.045(5) Uani 1 1 d .
H43A H 0.4467 0.3594 0.5423 0.054 Uiso 1 1 calc R
C22 C 0.2238(12) 0.9535(14) -0.0154(6) 0.034(4) Uani 1 1 d .
H22A H 0.2703 0.9238 -0.0457 0.041 Uiso 1 1 calc R
C13 C 0.3664(14) 0.7881(16) 0.2199(8) 0.045(5) Uani 1 1 d .
H13A H 0.4381 0.7418 0.2253 0.053 Uiso 1 1 calc R
C35 C 0.7892(18) 0.1057(16) 0.1682(7) 0.057(6) Uani 1 1 d .
H35A H 0.7706 0.1571 0.1313 0.085 Uiso 1 1 calc R
H35B H 0.7400 0.0729 0.1712 0.085 Uiso 1 1 calc R
H35C H 0.8603 0.0534 0.1659 0.085 Uiso 1 1 calc R
O23 O 1.2768(17) 0.3197(18) 0.2543(13) 0.130(9) Uani 1 1 d .
C53 C 0.5285(18) 0.9627(19) 0.2621(12) 0.080(8) Uani 1 1 d .
H53A H 0.4789 0.9425 0.2414 0.096 Uiso 1 1 calc R
H53B H 0.5502 0.9189 0.3025 0.096 Uiso 1 1 calc R
C16 C 0.1591(13) 0.9209(17) 0.2033(8) 0.057(6) Uani 1 1 d .
H16A H 0.0877 0.9678 0.1963 0.068 Uiso 1 1 calc R
C15 C 0.1987(17) 0.8731(17) 0.2639(7) 0.051(5) Uani 1 1 d .
C38 C 0.7707(17) 0.4173(18) 0.5920(8) 0.055(6) Uani 1 1 d .
H38A H 0.8226 0.4252 0.6156 0.065 Uiso 1 1 calc R
C23 C 0.1261(19) 0.894(2) 0.3191(10) 0.084(9) Uani 1 1 d .
H23A H 0.0547 0.9417 0.3042 0.126 Uiso 1 1 calc R
H23B H 0.1522 0.9251 0.3485 0.126 Uiso 1 1 calc R
H23C H 0.1260 0.8293 0.3392 0.126 Uiso 1 1 calc R
C36 C 0.909(2) -0.1610(17) 0.5020(11) 0.082(9) Uani 1 1 d .
H36A H 0.9196 -0.1723 0.5466 0.123 Uiso 1 1 calc R
H36B H 0.9737 -0.2025 0.4840 0.123 Uiso 1 1 calc R
H36C H 0.8531 -0.1812 0.4907 0.123 Uiso 1 1 calc R
C12 C 0.2029(17) 0.439(2) 0.0593(12) 0.068(6) Uani 1 1 d .
H12A H 0.2247 0.4082 0.0218 0.102 Uiso 1 1 calc R
H12B H 0.1263 0.4697 0.0593 0.102 Uiso 1 1 calc R
H12C H 0.2317 0.3857 0.0949 0.102 Uiso 1 1 calc R
C50 C 1.1112(15) 0.406(2) 0.2886(11) 0.072(7) Uani 1 1 d .
H50A H 1.1310 0.4649 0.2877 0.087 Uiso 1 1 calc R
H50B H 1.0804 0.3980 0.3283 0.087 Uiso 1 1 calc R
C48 C 0.308(2) 0.296(3) 0.4841(12) 0.096(10) Uani 1 1 d .
H48A H 0.2797 0.2751 0.4502 0.144 Uiso 1 1 calc R
H48B H 0.2552 0.3600 0.4950 0.144 Uiso 1 1 calc R
H48C H 0.3262 0.2415 0.5196 0.144 Uiso 1 1 calc R
C51 C 1.2066(18) 0.312(2) 0.2848(14) 0.076(7) Uani 1 1 d .
C33 C 0.8677(17) 0.0168(17) 0.5234(8) 0.057(6) Uani 1 1 d .
H33A H 0.8783 -0.0087 0.5658 0.068 Uiso 1 1 calc R
O22 O 1.2193(19) 0.230(2) 0.3195(15) 0.166(14) Uani 1 1 d .
H22B H 1.2769 0.1832 0.3135 0.250 Uiso 1 1 calc R
C54 C 0.475(3) 1.066(3) 0.2716(17) 0.115(14) Uani 1 1 d .
O24 O 0.435(3) 1.136(2) 0.2340(18) 0.174(15) Uani 1 1 d .
H24D H 0.3889 1.1840 0.2493 0.261 Uiso 1 1 calc R
O25 O 0.483(5) 1.097(3) 0.3185(18) 0.40(4) Uani 1 1 d .
H3 H 0.901(5) 0.4049(19) 0.40(3) 0.401 Uiso 1 1 d D
H1 H 0.462(12) 0.938(10) 0.050(16) 0.401 Uiso 1 1 d D
H2 H 0.541(18) 0.862(16) 0.089(13) 0.401 Uiso 1 1 d D
H4 H 0.960(11) 0.29(3) 0.413(7) 0.401 Uiso 1 1 d D

loop_
_atom_site_aniso_label
_atom_site_aniso_U_11
_atom_site_aniso_U_22
_atom_site_aniso_U_33
_atom_site_aniso_U_23
_atom_site_aniso_U_13
_atom_site_aniso_U_12
Mo1 0.0189(6) 0.0267(8) 0.0240(6) -0.0029(5) -0.0023(5) -0.0090(5)
Mo2 0.0184(6) 0.0258(8) 0.0236(6) -0.0039(5) 0.0013(5) -0.0065(5)
Mo3 0.0234(7) 0.0401(10) 0.0311(7) -0.0040(6) 0.0043(5) -0.0151(6)
Mo4 0.0194(7) 0.0352(9) 0.0372(7) -0.0025(6) -0.0021(5) -0.0122(6)
Mo5 0.0260(7) 0.0347(9) 0.0308(7) -0.0079(6) -0.0045(5) -0.0117(6)
Zn1 0.0286(10) 0.0453(14) 0.0339(9) -0.0014(8) -0.0049(7) -0.0151(9)
Zn2 0.0365(11) 0.0362(13) 0.0350(9) -0.0036(8) 0.0021(8) -0.0120(9)
P2 0.0152(18) 0.021(2) 0.0286(18) -0.0029(15) -0.0037(14) -0.0037(16)
P1 0.0141(17) 0.022(2) 0.0276(17) -0.0026(15) 0.0007(14) -0.0046(16)
O21 0.024(5) 0.026(7) 0.032(5) -0.010(4) 0.013(4) -0.005(5)
O20 0.023(5) 0.034(7) 0.023(5) -0.003(4) -0.005(4) -0.011(5)
O19 0.024(5) 0.016(6) 0.038(5) -0.007(4) -0.003(4) -0.005(4)
O18 0.015(5) 0.017(6) 0.034(5) -0.005(4) -0.005(4) -0.003(4)
O17 0.027(5) 0.016(6) 0.027(5) 0.000(4) -0.006(4) -0.009(4)
O16 0.017(5) 0.038(7) 0.039(5) 0.000(5) 0.000(4) -0.014(5)
O15 0.028(6) 0.045(8) 0.027(5) -0.019(5) 0.007(4) -0.024(5)
O14 0.017(5) 0.035(7) 0.035(5) -0.004(5) 0.001(4) -0.014(5)
O13 0.024(5) 0.039(7) 0.025(5) -0.004(5) 0.000(4) -0.002(5)
O12 0.023(6) 0.047(8) 0.043(6) -0.019(5) 0.008(4) -0.017(5)
O11 0.035(6) 0.014(6) 0.052(6) -0.013(5) -0.003(5) -0.013(5)
O10 0.022(5) 0.041(8) 0.034(5) -0.007(5) 0.007(4) -0.006(5)
O9 0.030(6) 0.035(7) 0.035(5) 0.001(5) -0.013(4) -0.013(5)
O26 0.030(6) 0.036(8) 0.055(7) 0.000(5) -0.004(5) -0.013(6)
O8 0.024(5) 0.049(8) 0.025(5) 0.001(5) -0.001(4) -0.017(5)
N7 0.040(8) 0.029(9) 0.036(7) -0.003(6) -0.002(6) -0.015(7)
O7 0.035(6) 0.043(8) 0.034(6) 0.000(5) -0.006(5) -0.014(6)
O6 0.050(8) 0.053(9) 0.058(7) -0.020(6) 0.005(6) -0.032(7)
N5 0.030(7) 0.019(8) 0.032(6) 0.000(5) -0.002(5) -0.003(6)
O5 0.054(8) 0.043(9) 0.052(7) -0.001(6) 0.003(6) -0.036(7)
O27 0.031(6) 0.061(9) 0.032(5) 0.006(5) -0.004(5) -0.010(6)
O4 0.026(6) 0.051(9) 0.052(7) 0.000(6) -0.004(5) -0.021(6)
N3 0.037(8) 0.020(8) 0.034(6) 0.000(5) -0.008(6) -0.010(6)
O3 0.036(7) 0.056(9) 0.046(6) -0.010(6) -0.013(5) -0.023(6)
O2 0.032(6) 0.063(10) 0.047(6) -0.018(6) 0.014(5) -0.022(6)
N6 0.036(7) 0.009(7) 0.042(7) -0.008(5) -0.005(6) -0.005(6)
O1 0.022(6) 0.032(7) 0.056(7) -0.004(5) -0.002(5) -0.010(5)
N8 0.040(8) 0.047(10) 0.030(7) -0.008(6) -0.001(6) -0.014(7)
N4 0.032(7) 0.033(9) 0.027(6) 0.005(6) 0.005(5) -0.009(6)
N1 0.018(6) 0.026(8) 0.040(7) -0.013(6) 0.003(5) 0.001(6)
C8 0.028(8) 0.035(11) 0.048(9) -0.006(8) -0.008(7) -0.017(8)
N2 0.031(7) 0.033(9) 0.024(6) 0.001(5) -0.007(5) -0.009(6)
C31 0.032(9) 0.025(11) 0.050(9) -0.012(7) -0.008(7) -0.006(7)
C14 0.043(10) 0.052(13) 0.026(8) -0.003(8) -0.007(7) -0.003(9)
C28 0.037(10) 0.033(11) 0.044(9) 0.001(8) -0.012(7) -0.009(8)
C21 0.037(10) 0.040(12) 0.044(9) -0.011(8) -0.005(8) -0.021(9)
C41 0.018(7) 0.036(11) 0.037(8) -0.004(7) 0.006(6) -0.006(7)
C27 0.044(10) 0.038(12) 0.028(8) -0.001(7) -0.006(7) -0.006(8)
C18 0.029(9) 0.027(10) 0.044(9) -0.009(7) -0.010(7) -0.004(7)
C49 0.029(9) 0.044(13) 0.056(10) -0.011(8) 0.013(7) -0.020(8)
C19 0.026(8) 0.024(10) 0.044(8) -0.012(7) 0.000(7) -0.009(7)
C17 0.022(8) 0.030(10) 0.031(7) -0.006(6) -0.001(6) -0.001(7)
C20 0.023(8) 0.036(12) 0.063(11) 0.012(9) -0.020(8) -0.007(8)
C34 0.066(12) 0.035(12) 0.022(7) -0.014(7) 0.011(7) -0.025(9)
C9 0.027(9) 0.043(12) 0.043(9) -0.006(8) 0.013(7) -0.016(8)
C45 0.029(9) 0.066(15) 0.048(10) -0.014(9) 0.000(7) -0.029(9)
C5 0.022(8) 0.030(10) 0.034(8) 0.002(7) -0.011(6) -0.009(7)
C52 0.037(9) 0.032(11) 0.038(8) -0.005(7) 0.002(7) -0.012(8)
C39 0.044(11) 0.046(13) 0.046(10) 0.001(8) 0.000(8) -0.017(9)
C7 0.042(10) 0.060(14) 0.033(8) -0.008(8) -0.006(7) -0.030(10)
C2 0.043(11) 0.075(17) 0.046(10) 0.012(10) 0.008(8) -0.026(11)
C46 0.044(11) 0.055(14) 0.037(9) -0.007(8) -0.002(8) -0.020(10)
C3 0.020(8) 0.063(14) 0.038(9) 0.005(8) -0.007(7) -0.009(9)
C29 0.024(8) 0.037(12) 0.032(8) 0.006(7) -0.006(6) -0.015(7)
C32 0.048(11) 0.038(12) 0.050(10) 0.008(8) -0.015(8) -0.029(9)
C26 0.038(9) 0.032(11) 0.023(7) 0.008(7) -0.005(6) 0.002(8)
C25 0.042(10) 0.019(10) 0.037(8) -0.003(7) 0.003(7) -0.012(7)
C24 0.027(9) 0.043(13) 0.077(13) 0.018(10) -0.020(9) -0.008(9)
C6 0.020(8) 0.033(11) 0.034(8) -0.002(7) -0.004(6) -0.009(7)
C30 0.040(10) 0.037(12) 0.036(8) -0.014(7) 0.004(7) -0.023(8)
C10 0.032(9) 0.052(13) 0.030(8) -0.005(7) 0.006(7) -0.015(9)
C42 0.040(10) 0.032(11) 0.021(7) -0.001(6) 0.004(6) -0.005(8)
C37 0.031(9) 0.069(15) 0.044(9) -0.010(9) 0.006(7) -0.021(10)
C4 0.027(8) 0.046(12) 0.032(8) -0.012(7) 0.004(6) -0.009(8)
C1 0.067(14) 0.066(17) 0.046(11) -0.003(10) 0.002(10) -0.030(12)
C40 0.024(8) 0.046(12) 0.034(8) -0.010(7) 0.005(6) -0.011(8)
C47 0.062(13) 0.047(14) 0.036(9) -0.011(8) 0.002(8) -0.009(10)
C11 0.057(13) 0.071(17) 0.044(10) -0.011(10) 0.016(9) -0.014(12)
C44 0.042(11) 0.049(13) 0.061(11) -0.006(9) 0.005(8) -0.038(10)
C43 0.033(10) 0.073(15) 0.037(8) -0.012(9) 0.006(7) -0.030(10)
C22 0.027(8) 0.053(12) 0.021(7) 0.008(7) -0.015(6) -0.021(8)
C13 0.034(10) 0.044(13) 0.049(10) 0.002(8) -0.009(8) -0.012(9)
C35 0.090(16) 0.036(12) 0.028(8) -0.009(7) -0.018(9) -0.008(11)
O23 0.082(14) 0.076(16) 0.22(3) -0.039(15) 0.084(16) -0.014(12)
C53 0.056(14) 0.049(16) 0.099(17) -0.014(12) 0.045(13) 0.016(11)
C16 0.022(9) 0.069(15) 0.042(9) 0.003(9) 0.000(7) 0.016(9)
C15 0.072(13) 0.056(14) 0.019(7) -0.004(8) 0.002(8) -0.021(11)
C38 0.064(14) 0.075(17) 0.048(10) -0.016(10) -0.008(9) -0.050(13)
C23 0.063(15) 0.10(2) 0.050(12) -0.001(12) -0.002(11) 0.004(14)
C36 0.13(2) 0.026(14) 0.075(15) 0.009(10) -0.043(15) -0.027(14)
C12 0.036(11) 0.077(19) 0.102(17) -0.034(13) 0.018(11) -0.030(12)
C50 0.025(10) 0.074(18) 0.091(16) -0.029(13) -0.013(10) 0.011(10)
C48 0.056(15) 0.17(3) 0.080(16) -0.031(18) 0.028(12) -0.064(19)
C51 0.035(12) 0.062(19) 0.11(2) -0.020(15) -0.003(13) 0.004(12)
C33 0.077(15) 0.047(14) 0.036(9) -0.001(8) -0.012(9) -0.017(11)
O22 0.098(17) 0.09(2) 0.21(3) 0.016(19) 0.059(18) 0.044(15)
C54 0.10(2) 0.09(3) 0.10(2) -0.04(2) 0.034(18) 0.03(2)
O24 0.16(3) 0.068(19) 0.27(4) -0.06(2) 0.16(3) -0.016(17)
O25 0.50(7) 0.20(4) 0.15(3) -0.09(3) -0.08(4) 0.23(4)

loop_
_atom_type_symbol
_atom_type_description
_atom_type_scat_dispersion_real
_atom_type_scat_dispersion_imag
_atom_type_scat_source
C C 0.0033 0.0016 'International Tables Vol C Tables 4.2.6.8 and 6.1.1.4'
H H 0.0000 0.0000 'International Tables Vol C Tables 4.2.6.8 and 6.1.1.4'
Mo Mo -1.6832 0.6857 'International Tables Vol C Tables 4.2.6.8 and 6.1.1.4'
N N 0.0061 0.0033 'International Tables Vol C Tables 4.2.6.8 and 6.1.1.4'
Zn Zn 0.2839 1.4301 'International Tables Vol C Tables 4.2.6.8 and 6.1.1.4'
O O 0.0106 0.0060 'International Tables Vol C Tables 4.2.6.8 and 6.1.1.4'
P P 0.1023 0.0942 'International Tables Vol C Tables 4.2.6.8 and 6.1.1.4'

loop_
_geom_angle_atom_site_label_1
_geom_angle_atom_site_label_2
_geom_angle_atom_site_label_3
_geom_angle
O7 Mo1 O9 101.9(5)
O7 Mo1 O15 100.3(5)
O9 Mo1 O15 101.1(5)
O7 Mo1 O19 99.7(5)
O9 Mo1 O19 101.6(5)
O15 Mo1 O19 145.7(4)
O7 Mo1 O18 174.7(4)
O9 Mo1 O18 83.3(5)
O15 Mo1 O18 78.5(4)
O19 Mo1 O18 79.1(4)
O7 Mo1 O8 87.4(5)
O9 Mo1 O8 168.6(5)
O15 Mo1 O8 70.5(4)
O19 Mo1 O8 82.9(4)
O18 Mo1 O8 87.3(4)
O10 Mo2 O21 102.2(5)
O10 Mo2 O19 98.8(5)
O21 Mo2 O19 101.5(5)
O10 Mo2 O13 102.9(5)
O21 Mo2 O13 102.3(5)
O19 Mo2 O13 143.4(4)
O10 Mo2 O17 173.9(5)
O21 Mo2 O17 83.9(4)
O19 Mo2 O17 79.1(4)
O13 Mo2 O17 76.2(4)
O10 Mo2 O20 87.1(5)
O21 Mo2 O20 169.0(4)
O19 Mo2 O20 82.4(4)
O13 Mo2 O20 69.7(4)
O17 Mo2 O20 86.9(4)
O2 Mo3 O5 104.1(6)
O2 Mo3 O12 98.1(5)
O5 Mo3 O12 103.7(5)
O2 Mo3 O15 99.1(5)
O5 Mo3 O15 94.6(5)
O12 Mo3 O15 151.0(4)
O2 Mo3 O8 94.5(5)
O5 Mo3 O8 158.6(5)
O12 Mo3 O8 83.8(4)
O15 Mo3 O8 71.7(4)
O2 Mo3 O16 162.9(5)
O5 Mo3 O16 90.9(5)
O12 Mo3 O16 69.9(4)
O15 Mo3 O16 87.7(4)
O8 Mo3 O16 72.7(4)
O4 Mo4 O1 104.1(5)
O4 Mo4 O12 100.9(6)
O1 Mo4 O12 99.1(5)
O4 Mo4 O11 100.1(6)
O1 Mo4 O11 103.9(5)
O12 Mo4 O11 143.8(4)
O4 Mo4 O14 166.6(5)
O1 Mo4 O14 87.9(5)
O12 Mo4 O14 82.6(4)
O11 Mo4 O14 70.8(4)
O4 Mo4 O16 88.7(4)
O1 Mo4 O16 165.5(5)
O12 Mo4 O16 71.3(4)
O11 Mo4 O16 80.1(4)
O14 Mo4 O16 80.2(3)
O6 Mo5 O3 105.9(6)
O6 Mo5 O11 96.1(6)
O3 Mo5 O11 103.1(5)
O6 Mo5 O13 98.9(5)
O3 Mo5 O13 95.3(5)
O11 Mo5 O13 151.9(4)
O6 Mo5 O20 94.5(5)
O3 Mo5 O20 157.0(5)
O11 Mo5 O20 84.6(4)
O13 Mo5 O20 70.7(4)
O6 Mo5 O14 162.6(5)
O3 Mo5 O14 89.0(5)
O11 Mo5 O14 71.4(4)
O13 Mo5 O14 88.2(4)
O20 Mo5 O14 72.7(4)
N4 Zn1 N1 96.9(5)
N4 Zn1 O9 172.6(5)
N1 Zn1 O9 90.4(5)
N4 Zn1 N3 78.8(5)
N1 Zn1 N3 172.8(5)
O9 Zn1 N3 94.0(4)
N4 Zn1 N2 93.3(5)
N1 Zn1 N2 79.2(5)
O9 Zn1 N2 89.1(5)
N3 Zn1 N2 95.1(5)
N4 Zn1 O26 91.0(5)
N1 Zn1 O26 93.1(5)
O9 Zn1 O26 87.5(4)
N3 Zn1 O26 92.9(5)
N2 Zn1 O26 171.5(5)
N7 Zn2 N8 79.3(5)
N7 Zn2 N6 93.7(5)
N8 Zn2 N6 88.7(6)
N7 Zn2 N5 170.5(5)
N8 Zn2 N5 95.1(5)
N6 Zn2 N5 78.4(5)
N7 Zn2 O27 96.8(5)
N8 Zn2 O27 174.9(6)
N6 Zn2 O27 94.9(5)
N5 Zn2 O27 89.2(5)
N7 Zn2 O21 92.7(5)
N8 Zn2 O21 91.0(5)
N6 Zn2 O21 173.4(4)
N5 Zn2 O21 95.0(4)
O27 Zn2 O21 85.8(4)
O16 P2 O18 112.4(6)
O16 P2 O20 112.4(5)
O18 P2 O20 107.4(6)
O16 P2 C52 108.0(7)
O18 P2 C52 108.4(7)
O20 P2 C52 108.0(7)
O17 P1 O8 108.1(5)
O17 P1 O14 112.2(6)
O8 P1 O14 110.3(6)
O17 P1 C49 111.9(7)
O8 P1 C49 109.2(7)
O14 P1 C49 105.2(7)
Mo2 O21 Zn2 152.9(6)
P2 O20 Mo5 127.2(6)
P2 O20 Mo2 136.1(6)
Mo5 O20 Mo2 95.7(3)
Mo2 O19 Mo1 150.7(6)
P2 O18 Mo1 118.9(5)
P1 O17 Mo2 119.2(6)
P2 O16 Mo4 127.0(5)
P2 O16 Mo3 125.3(6)
Mo4 O16 Mo3 90.6(4)
Mo1 O15 Mo3 122.5(5)
P1 O14 Mo5 127.8(5)
P1 O14 Mo4 126.4(5)
Mo5 O14 Mo4 94.2(4)
Mo2 O13 Mo5 123.7(5)
Mo3 O12 Mo4 128.2(6)
Mo5 O11 Mo4 123.3(6)
Mo1 O9 Zn1 151.7(7)
Zn1 O26 H1 128(4)
Zn1 O26 H2 128(4)
H1 O26 H2 104(3)
P1 O8 Mo3 129.1(6)
P1 O8 Mo1 135.2(6)
Mo3 O8 Mo1 95.0(3)
C37 N7 C41 117.9(14)
C37 N7 Zn2 127.4(12)
C41 N7 Zn2 114.7(10)
C29 N5 C25 120.7(14)
C29 N5 Zn2 114.5(10)
C25 N5 Zn2 124.8(12)
Zn2 O27 H3 124(5)
Zn2 O27 H4 123(8)
H3 O27 H4 104(3)
C17 N3 C13 118.3(14)
C17 N3 Zn1 113.4(9)
C13 N3 Zn1 126.7(12)
C34 N6 C30 113.2(14)
C34 N6 Zn2 129.4(11)
C30 N6 Zn2 116.9(10)
C42 N8 C46 117.4(15)
C42 N8 Zn2 115.0(11)
C46 N8 Zn2 127.0(12)
C18 N4 C22 117.9(14)
C18 N4 Zn1 115.7(9)
C22 N4 Zn1 126.2(11)
C1 N1 C5 117.5(15)
C1 N1 Zn1 127.5(13)
C5 N1 Zn1 115.1(10)
C7 C8 C9 116.6(16)
C7 C8 C12 124.5(17)
C9 C8 C12 118.9(16)
C10 N2 C6 115.4(15)
C10 N2 Zn1 128.3(12)
C6 N2 Zn1 116.3(10)
C32 C31 C30 121.1(17)
C32 C31 H31A 119.5
C30 C31 H31A 119.4
C13 C14 C15 119.6(14)
C13 C14 H14A 120.2
C15 C14 H14A 120.2
C29 C28 C27 117.1(17)
C29 C28 H28A 121.5
C27 C28 H28A 121.4
C22 C21 C20 119.7(15)
C22 C21 H21A 120.1
C20 C21 H21A 120.1
N7 C41 C40 121.1(15)
N7 C41 C42 114.4(13)
C40 C41 C42 124.4(14)
C26 C27 C28 116.1(15)
C26 C27 C35 121.3(14)
C28 C27 C35 122.6(17)
N4 C18 C19 123.4(14)
N4 C18 C17 114.9(13)
C19 C18 C17 121.7(15)
C50 C49 P1 112.8(14)
C50 C49 H49A 109.0
P1 C49 H49A 109.0
C50 C49 H49B 109.0
P1 C49 H49B 109.0
H49A C49 H49B 107.8
C18 C19 C20 116.9(15)
C18 C19 H19A 121.6
C20 C19 H19A 121.6
C16 C17 N3 121.7(13)
C16 C17 C18 123.7(14)
N3 C17 C18 114.6(13)
C21 C20 C19 119.1(15)
C21 C20 C24 119.8(16)
C19 C20 C24 121.1(17)
N6 C34 C33 125.8(15)
N6 C34 H34A 117.1
C33 C34 H34A 117.1
C10 C9 C8 119.6(15)
C10 C9 H9A 120.2
C8 C9 H9A 120.2
C46 C45 C44 120.0(16)
C46 C45 H45A 120.0
C44 C45 H45A 120.0
C4 C5 N1 122.6(15)
C4 C5 C6 120.9(16)
N1 C5 C6 116.5(14)
C53 C52 P2 112.3(14)
C53 C52 H52A 109.2
P2 C52 H52A 109.1
C53 C52 H52B 109.1
P2 C52 H52B 109.2
H52A C52 H52B 107.9
C38 C39 C40 115.8(16)
C38 C39 C47 122.4(17)
C40 C39 C47 121.7(17)
C6 C7 C8 120.8(16)
C6 C7 H7A 119.6
C8 C7 H7A 119.6
C3 C2 C1 121.3(19)
C3 C2 H2A 119.4
C1 C2 H2A 119.3
C45 C46 N8 123.8(17)
C45 C46 H46A 118.1
N8 C46 H46A 118.1
C2 C3 C4 116.8(17)
C2 C3 C11 121.8(18)
C4 C3 C11 121(2)
N5 C29 C28 123.0(14)
N5 C29 C30 120.0(15)
C28 C29 C30 117.0(15)
C31 C32 C33 115.7(17)
C31 C32 C36 126.4(19)
C33 C32 C36 117.8(17)
C27 C26 C25 121.2(14)
C27 C26 H26A 119.4
C25 C26 H26A 119.4
N5 C25 C26 121.8(16)
N5 C25 H25A 119.1
C26 C25 H25A 119.1
C20 C24 H24A 109.4
C20 C24 H24B 109.5
H24A C24 H24B 109.5
C20 C24 H24C 109.5
H24A C24 H24C 109.5
H24B C24 H24C 109.5
C7 C6 N2 122.8(15)
C7 C6 C5 124.3(15)
N2 C6 C5 112.9(15)
N6 C30 C31 124.4(14)
N6 C30 C29 109.5(15)
C31 C30 C29 126.0(15)
C9 C10 N2 124.8(17)
C9 C10 H10A 117.6
N2 C10 H10A 117.6
N8 C42 C43 121.8(16)
N8 C42 C41 116.3(14)
C43 C42 C41 121.9(14)
N7 C37 C38 122.1(16)
N7 C37 H37A 119.0
C38 C37 H37A 119.0
C5 C4 C3 119.7(18)
C5 C4 H4A 120.1
C3 C4 H4A 120.2
N1 C1 C2 122(2)
N1 C1 H1A 119.0
C2 C1 H1A 119.0
C39 C40 C41 120.5(15)
C39 C40 H40A 119.7
C41 C40 H40A 119.8
C39 C47 H47A 109.5
C39 C47 H47B 109.5
H47A C47 H47B 109.5
C39 C47 H47C 109.5
H47A C47 H47C 109.5
H47B C47 H47C 109.5
C3 C11 H11A 109.4
C3 C11 H11B 109.5
H11A C11 H11B 109.5
C3 C11 H11C 109.5
H11A C11 H11C 109.5
H11B C11 H11C 109.5
C45 C44 C43 117.0(15)
C45 C44 C48 119.3(17)
C43 C44 C48 123.5(18)
C42 C43 C44 119.8(16)
C42 C43 H43A 120.1
C44 C43 H43A 120.1
C21 C22 N4 122.9(16)
C21 C22 H22A 118.5
N4 C22 H22A 118.6
C14 C13 N3 122.9(16)
C14 C13 H13A 118.5
N3 C13 H13A 118.5
C27 C35 H35A 109.5
C27 C35 H35B 109.5
H35A C35 H35B 109.5
C27 C35 H35C 109.4
H35A C35 H35C 109.5
H35B C35 H35C 109.5
C54 C53 C52 115(3)
C54 C53 H53A 109.0
C52 C53 H53A 108.5
C54 C53 H53B 108.0
C52 C53 H53B 108.4
H53A C53 H53B 107.5
C17 C16 C15 121.4(16)
C17 C16 H16A 119.3
C15 C16 H16A 119.3
C16 C15 C14 115.9(16)
C16 C15 C23 121.2(18)
C14 C15 C23 122.8(15)
C37 C38 C39 122.3(16)
C37 C38 H38A 118.8
C39 C38 H38A 118.8
C15 C23 H23A 109.5
C15 C23 H23B 109.4
H23A C23 H23B 109.5
C15 C23 H23C 109.5
H23A C23 H23C 109.5
H23B C23 H23C 109.5
C32 C36 H36A 109.5
C32 C36 H36B 109.5
H36A C36 H36B 109.5
C32 C36 H36C 109.5
H36A C36 H36C 109.5
H36B C36 H36C 109.5
C8 C12 H12A 109.4
C8 C12 H12B 109.5
H12A C12 H12B 109.5
C8 C12 H12C 109.5
H12A C12 H12C 109.5
H12B C12 H12C 109.5
C51 C50 C49 114(2)
C51 C50 H50A 108.7
C49 C50 H50A 108.7
C51 C50 H50B 108.8
C49 C50 H50B 108.7
H50A C50 H50B 107.7
C44 C48 H48A 109.4
C44 C48 H48B 109.4
H48A C48 H48B 109.5
C44 C48 H48C 109.6
H48A C48 H48C 109.5
H48B C48 H48C 109.5
O23 C51 O22 122(2)
O23 C51 C50 118(3)
O22 C51 C50 119(3)
C34 C33 C32 119.6(16)
C34 C33 H33A 120.2
C32 C33 H33A 120.2
C51 O22 H22B 109.5
O24 C54 O25 109(5)
O24 C54 C53 126(4)
O25 C54 C53 124(4)
C54 O24 H24D 109.6

loop_
_geom_bond_atom_site_label_1
_geom_bond_atom_site_label_2
_geom_bond_distance
Mo1 O7 1.701(13)
Mo1 O9 1.743(9)
Mo1 O15 1.871(10)
Mo1 O19 1.914(10)
Mo1 O18 2.295(10)
Mo1 O8 2.337(9)
Mo2 O10 1.709(11)
Mo2 O21 1.739(11)
Mo2 O19 1.906(9)
Mo2 O13 1.908(10)
Mo2 O17 2.304(10)
Mo2 O20 2.316(11)
Mo3 O2 1.690(14)
Mo3 O5 1.704(11)
Mo3 O12 1.900(10)
Mo3 O15 1.964(10)
Mo3 O8 2.222(10)
Mo3 O16 2.446(12)
Mo4 O4 1.658(12)
Mo4 O1 1.698(10)
Mo4 O12 1.911(11)
Mo4 O11 1.930(11)
Mo4 O14 2.317(10)
Mo4 O16 2.380(9)
Mo5 O6 1.698(14)
Mo5 O3 1.720(10)
Mo5 O11 1.914(11)
Mo5 O13 1.935(12)
Mo5 O20 2.252(9)
Mo5 O14 2.302(11)
Zn1 N4 2.054(13)
Zn1 N1 2.059(13)
Zn1 O9 2.063(10)
Zn1 N3 2.074(13)
Zn1 N2 2.077(14)
Zn1 O26 2.108(12)
Zn2 N7 2.076(13)
Zn2 N8 2.066(15)
Zn2 N6 2.078(13)
Zn2 N5 2.109(13)
Zn2 O27 2.114(12)
Zn2 O21 2.125(11)
P2 O16 1.531(11)
P2 O18 1.533(10)
P2 O20 1.569(10)
P2 C52 1.772(18)
P1 O17 1.517(10)
P1 O8 1.551(9)
P1 O14 1.568(12)
P1 C49 1.766(18)
O26 H1 0.87(8)
O26 H2 0.87(8)
N7 C37 1.34(2)
N7 C41 1.37(2)
N5 C29 1.27(2)
N5 C25 1.330(19)
O27 H3 0.94(12)
O27 H4 0.95(19)
N3 C17 1.348(19)
N3 C13 1.336(19)
N6 C34 1.328(19)
N6 C30 1.39(2)
N8 C42 1.34(2)
N8 C46 1.36(2)
N4 C18 1.32(2)
N4 C22 1.378(17)
N1 C1 1.36(2)
N1 C5 1.37(2)
C8 C7 1.38(2)
C8 C9 1.42(3)
C8 C12 1.54(3)
N2 C10 1.37(2)
N2 C6 1.37(2)
C31 C32 1.36(2)
C31 C30 1.36(2)
C31 H31A 0.9300
C14 C13 1.35(3)
C14 C15 1.40(3)
C14 H14A 0.9300
C28 C29 1.42(2)
C28 C27 1.45(2)
C28 H28A 0.9300
C21 C22 1.33(2)
C21 C20 1.38(3)
C21 H21A 0.9300
C41 C40 1.40(2)
C41 C42 1.48(2)
C27 C26 1.37(3)
C27 C35 1.47(2)
C18 C19 1.38(2)
C18 C17 1.49(2)
C49 C50 1.55(2)
C49 H49A 0.9700
C49 H49B 0.9700
C19 C20 1.42(2)
C19 H19A 0.9300
C17 C16 1.34(2)
C20 C24 1.50(2)
C34 C33 1.37(3)
C34 H34A 0.9300
C9 C10 1.32(3)
C9 H9A 0.9300
C45 C46 1.33(2)
C45 C44 1.39(3)
C45 H45A 0.9300
C5 C4 1.36(2)
C5 C6 1.49(2)
C52 C53 1.56(3)
C52 H52A 0.9700
C52 H52B 0.9700
C39 C38 1.39(3)
C39 C40 1.39(2)
C39 C47 1.51(3)
C7 C6 1.35(2)
C7 H7A 0.9300
C2 C3 1.37(3)
C2 C1 1.37(3)
C2 H2A 0.9300
C46 H46A 0.9300
C3 C4 1.42(2)
C3 C11 1.49(3)
C29 C30 1.54(2)
C32 C33 1.42(3)
C32 C36 1.43(3)
C26 C25 1.37(2)
C26 H26A 0.9300
C25 H25A 0.9300
C24 H24A 0.9600
C24 H24B 0.9600
C24 H24C 0.9600
C10 H10A 0.9300
C42 C43 1.38(2)
C37 C38 1.35(3)
C37 H37A 0.9300
C4 H4A 0.9300
C1 H1A 0.9300
C40 H40A 0.9300
C47 H47A 0.9600
C47 H47B 0.9600
C47 H47C 0.9600
C11 H11A 0.9600
C11 H11B 0.9600
C11 H11C 0.9600
C44 C43 1.41(2)
C44 C48 1.57(3)
C43 H43A 0.9300
C22 H22A 0.9300
C13 H13A 0.9300
C35 H35A 0.9600
C35 H35B 0.9600
C35 H35C 0.9600
O23 C51 1.20(3)
C53 C54 1.38(4)
C53 H53A 0.9700
C53 H53B 0.9700
C16 C15 1.39(2)
C16 H16A 0.9300
C15 C23 1.53(3)
C38 H38A 0.9300
C23 H23A 0.9600
C23 H23B 0.9600
C23 H23C 0.9600
C36 H36A 0.9600
C36 H36B 0.9600
C36 H36C 0.9600
C12 H12A 0.9600
C12 H12B 0.9600
C12 H12C 0.9600
C50 C51 1.45(3)
C50 H50A 0.9700
C50 H50B 0.9700
C48 H48A 0.9600
C48 H48B 0.9600
C48 H48C 0.9600
C51 O22 1.23(3)
C33 H33A 0.9300
O22 H22B 0.8200
C54 O24 1.13(4)
C54 O25 1.17(5)
O24 H24D 0.8200

loop_
_geom_torsion_atom_site_label_1
_geom_torsion_atom_site_label_2
_geom_torsion_atom_site_label_3
_geom_torsion_atom_site_label_4
_geom_torsion
O10 Mo2 O21 Zn2 -154.4(12)
O19 Mo2 O21 Zn2 103.9(13)
O13 Mo2 O21 Zn2 -48.1(13)
O17 Mo2 O21 Zn2 26.4(12)
O20 Mo2 O21 Zn2 -6(3)
N7 Zn2 O21 Mo2 101.0(13)
N8 Zn2 O21 Mo2 -179.6(13)
N6 Zn2 O21 Mo2 -92(4)
N5 Zn2 O21 Mo2 -84.5(13)
O27 Zn2 O21 Mo2 4.4(13)
O16 P2 O20 Mo5 49.1(9)
O18 P2 O20 Mo5 173.3(7)
C52 P2 O20 Mo5 -69.9(9)
O16 P2 O20 Mo2 -116.5(9)
O18 P2 O20 Mo2 7.7(10)
C52 P2 O20 Mo2 124.4(9)
O6 Mo5 O20 P2 89.1(9)
O3 Mo5 O20 P2 -117.8(13)
O11 Mo5 O20 P2 -6.6(8)
O13 Mo5 O20 P2 -173.0(9)
O14 Mo5 O20 P2 -78.8(8)
O6 Mo5 O20 Mo2 -100.8(5)
O3 Mo5 O20 Mo2 52.2(13)
O11 Mo5 O20 Mo2 163.5(5)
O13 Mo5 O20 Mo2 -2.9(4)
O14 Mo5 O20 Mo2 91.3(4)
O10 Mo2 O20 P2 -83.6(9)
O21 Mo2 O20 P2 128(2)
O19 Mo2 O20 P2 15.7(9)
O13 Mo2 O20 P2 171.6(10)
O17 Mo2 O20 P2 95.1(9)
O10 Mo2 O20 Mo5 107.9(5)
O21 Mo2 O20 Mo5 -41(2)
O19 Mo2 O20 Mo5 -152.9(5)
O13 Mo2 O20 Mo5 3.0(4)
O17 Mo2 O20 Mo5 -73.5(4)
O10 Mo2 O19 Mo1 115.9(12)
O21 Mo2 O19 Mo1 -139.7(12)
O13 Mo2 O19 Mo1 -10.0(17)
O17 Mo2 O19 Mo1 -58.3(12)
O20 Mo2 O19 Mo1 30.0(12)
O7 Mo1 O19 Mo2 114.4(12)
O9 Mo1 O19 Mo2 -141.2(12)
O15 Mo1 O19 Mo2 -10.4(17)
O18 Mo1 O19 Mo2 -60.4(12)
O8 Mo1 O19 Mo2 28.2(12)
O16 P2 O18 Mo1 62.4(7)
O20 P2 O18 Mo1 -61.8(7)
C52 P2 O18 Mo1 -178.3(7)
O7 Mo1 O18 P2 -3(5)
O9 Mo1 O18 P2 176.4(7)
O15 Mo1 O18 P2 -80.7(6)
O19 Mo1 O18 P2 73.2(6)
O8 Mo1 O18 P2 -10.1(6)
O8 P1 O17 Mo2 -62.6(8)
O14 P1 O17 Mo2 59.2(7)
C49 P1 O17 Mo2 177.1(7)
O10 Mo2 O17 P1 3(4)
O21 Mo2 O17 P1 176.4(6)
O19 Mo2 O17 P1 73.4(6)
O13 Mo2 O17 P1 -79.3(6)
O20 Mo2 O17 P1 -9.5(6)
O18 P2 O16 Mo4 -152.4(7)
O20 P2 O16 Mo4 -31.1(10)
C52 P2 O16 Mo4 88.0(9)
O18 P2 O16 Mo3 -29.2(8)
O20 P2 O16 Mo3 92.2(7)
C52 P2 O16 Mo3 -148.8(7)
O4 Mo4 O16 P2 -121.1(9)
O1 Mo4 O16 P2 87(2)
O12 Mo4 O16 P2 136.9(9)
O11 Mo4 O16 P2 -20.6(8)
O14 Mo4 O16 P2 51.5(8)
O4 Mo4 O16 Mo3 102.0(5)
O1 Mo4 O16 Mo3 -49.9(19)
O12 Mo4 O16 Mo3 0.0(4)
O11 Mo4 O16 Mo3 -157.5(4)
O14 Mo4 O16 Mo3 -85.5(4)
O2 Mo3 O16 P2 -90.9(16)
O5 Mo3 O16 P2 117.7(7)
O12 Mo3 O16 P2 -138.0(8)
O15 Mo3 O16 P2 23.1(7)
O8 Mo3 O16 P2 -48.3(6)
O2 Mo3 O16 Mo4 47.1(17)
O5 Mo3 O16 Mo4 -104.3(5)
O12 Mo3 O16 Mo4 0.0(4)
O15 Mo3 O16 Mo4 161.2(4)
O8 Mo3 O16 Mo4 89.7(4)
O7 Mo1 O15 Mo3 -87.9(7)
O9 Mo1 O15 Mo3 167.6(7)
O19 Mo1 O15 Mo3 36.7(12)
O18 Mo1 O15 Mo3 86.9(6)
O8 Mo1 O15 Mo3 -4.4(6)
O2 Mo3 O15 Mo1 96.3(7)
O5 Mo3 O15 Mo1 -158.6(7)
O12 Mo3 O15 Mo1 -29.3(14)
O8 Mo3 O15 Mo1 4.6(6)
O16 Mo3 O15 Mo1 -67.9(7)
O17 P1 O14 Mo5 -23.9(8)
O8 P1 O14 Mo5 96.6(7)
C49 P1 O14 Mo5 -145.7(8)
O17 P1 O14 Mo4 -157.4(6)
O8 P1 O14 Mo4 -36.8(8)
C49 P1 O14 Mo4 80.8(8)
O6 Mo5 O14 P1 -95.7(17)
O3 Mo5 O14 P1 114.3(8)
O11 Mo5 O14 P1 -141.5(8)
O13 Mo5 O14 P1 18.9(7)
O20 Mo5 O14 P1 -51.5(6)
O6 Mo5 O14 Mo4 48.5(17)
O3 Mo5 O14 Mo4 -101.6(5)
O11 Mo5 O14 Mo4 2.6(3)
O13 Mo5 O14 Mo4 163.0(4)
O20 Mo5 O14 Mo4 92.7(4)
O4 Mo4 O14 P1 93(2)
O1 Mo4 O14 P1 -112.2(8)
O12 Mo4 O14 P1 -12.8(7)
O11 Mo4 O14 P1 142.3(8)
O16 Mo4 O14 P1 59.4(7)
O4 Mo4 O14 Mo5 -52(2)
O1 Mo4 O14 Mo5 102.9(5)
O12 Mo4 O14 Mo5 -157.7(4)
O11 Mo4 O14 Mo5 -2.6(3)
O16 Mo4 O14 Mo5 -85.5(4)
O10 Mo2 O13 Mo5 -86.1(7)
O21 Mo2 O13 Mo5 168.1(6)
O19 Mo2 O13 Mo5 38.7(11)
O17 Mo2 O13 Mo5 87.6(6)
O20 Mo2 O13 Mo5 -4.2(6)
O6 Mo5 O13 Mo2 96.0(7)
O3 Mo5 O13 Mo2 -157.0(7)
O11 Mo5 O13 Mo2 -25.6(14)
O20 Mo5 O13 Mo2 4.3(6)
O14 Mo5 O13 Mo2 -68.1(6)
O2 Mo3 O12 Mo4 -167.5(8)
O5 Mo3 O12 Mo4 85.8(9)
O15 Mo3 O12 Mo4 -41.7(15)
O8 Mo3 O12 Mo4 -73.8(8)
O16 Mo3 O12 Mo4 0.0(6)
O4 Mo4 O12 Mo3 -84.8(8)
O1 Mo4 O12 Mo3 168.8(8)
O11 Mo4 O12 Mo3 39.7(13)
O14 Mo4 O12 Mo3 82.1(8)
O16 Mo4 O12 Mo3 0.0(7)
O6 Mo5 O11 Mo4 -171.3(6)
O3 Mo5 O11 Mo4 80.7(7)
O13 Mo5 O11 Mo4 -49.2(12)
O20 Mo5 O11 Mo4 -77.4(6)
O14 Mo5 O11 Mo4 -3.8(5)
O4 Mo4 O11 Mo5 173.6(6)
O1 Mo4 O11 Mo5 -79.0(7)
O12 Mo4 O11 Mo5 48.8(11)
O14 Mo4 O11 Mo5 3.8(5)
O16 Mo4 O11 Mo5 86.7(6)
O7 Mo1 O9 Zn1 -147.5(13)
O15 Mo1 O9 Zn1 -44.4(14)
O19 Mo1 O9 Zn1 109.8(13)
O18 Mo1 O9 Zn1 32.5(13)
O8 Mo1 O9 Zn1 -3(3)
N4 Zn1 O9 Mo1 -77(4)
N1 Zn1 O9 Mo1 94.2(14)
N3 Zn1 O9 Mo1 -91.5(14)
N2 Zn1 O9 Mo1 173.4(14)
O26 Zn1 O9 Mo1 1.2(14)
O17 P1 O8 Mo3 176.2(7)
O14 P1 O8 Mo3 53.3(10)
C49 P1 O8 Mo3 -61.9(11)
O17 P1 O8 Mo1 8.3(12)
O14 P1 O8 Mo1 -114.6(9)
C49 P1 O8 Mo1 130.2(10)
O2 Mo3 O8 P1 87.3(9)
O5 Mo3 O8 P1 -122.6(13)
O12 Mo3 O8 P1 -10.3(9)
O15 Mo3 O8 P1 -174.6(10)
O16 Mo3 O8 P1 -81.2(9)
O2 Mo3 O8 Mo1 -101.2(5)
O5 Mo3 O8 Mo1 48.9(15)
O12 Mo3 O8 Mo1 161.1(5)
O15 Mo3 O8 Mo1 -3.1(4)
O16 Mo3 O8 Mo1 90.3(4)
O7 Mo1 O8 P1 -84.3(10)
O9 Mo1 O8 P1 130(2)
O15 Mo1 O8 P1 173.9(11)
O19 Mo1 O8 P1 15.8(10)
O18 Mo1 O8 P1 95.1(10)
O7 Mo1 O8 Mo3 105.1(5)
O9 Mo1 O8 Mo3 -41(2)
O15 Mo1 O8 Mo3 3.3(4)
O19 Mo1 O8 Mo3 -154.8(5)
O18 Mo1 O8 Mo3 -75.5(4)
N8 Zn2 N7 C37 179.0(16)
N6 Zn2 N7 C37 91.0(15)
N5 Zn2 N7 C37 125(3)
O27 Zn2 N7 C37 -4.3(16)
O21 Zn2 N7 C37 -90.4(15)
N8 Zn2 N7 C41 1.4(11)
N6 Zn2 N7 C41 -86.6(12)
N5 Zn2 N7 C41 -53(4)
O27 Zn2 N7 C41 178.0(11)
O21 Zn2 N7 C41 91.9(11)
N7 Zn2 N5 C29 -27(4)
N8 Zn2 N5 C29 -80.7(12)
N6 Zn2 N5 C29 6.9(11)
O27 Zn2 N5 C29 102.1(11)
O21 Zn2 N5 C29 -172.2(11)
N7 Zn2 N5 C25 149(3)
N8 Zn2 N5 C25 95.7(13)
N6 Zn2 N5 C25 -176.7(14)
O27 Zn2 N5 C25 -81.6(13)
O21 Zn2 N5 C25 4.2(13)
N4 Zn1 N3 C17 14.6(12)
N1 Zn1 N3 C17 -40(5)
O9 Zn1 N3 C17 -167.3(12)
N2 Zn1 N3 C17 -77.8(12)
O26 Zn1 N3 C17 105.0(12)
N4 Zn1 N3 C13 179.6(15)
N1 Zn1 N3 C13 125(4)
O9 Zn1 N3 C13 -2.2(15)
N2 Zn1 N3 C13 87.2(15)
O26 Zn1 N3 C13 -89.9(15)
N7 Zn2 N6 C34 -3.5(15)
N8 Zn2 N6 C34 -82.7(15)
N5 Zn2 N6 C34 -178.1(16)
O27 Zn2 N6 C34 93.7(15)
O21 Zn2 N6 C34 -171(3)
N7 Zn2 N6 C30 166.6(12)
N8 Zn2 N6 C30 87.4(12)
N5 Zn2 N6 C30 -8.0(11)
O27 Zn2 N6 C30 -96.2(12)
O21 Zn2 N6 C30 0(5)
N7 Zn2 N8 C42 -3.7(12)
N6 Zn2 N8 C42 90.4(13)
N5 Zn2 N8 C42 168.6(12)
O27 Zn2 N8 C42 -45(6)
O21 Zn2 N8 C42 -96.3(12)
N7 Zn2 N8 C46 -175.0(16)
N6 Zn2 N8 C46 -80.9(16)
N5 Zn2 N8 C46 -2.7(16)
O27 Zn2 N8 C46 144(5)
O21 Zn2 N8 C46 92.4(15)
N1 Zn1 N4 C18 164.4(13)
O9 Zn1 N4 C18 -24(5)
N3 Zn1 N4 C18 -9.6(12)
N2 Zn1 N4 C18 85.0(13)
O26 Zn1 N4 C18 -102.3(13)
N1 Zn1 N4 C22 -11.5(14)
O9 Zn1 N4 C22 160(3)
N3 Zn1 N4 C22 174.4(15)
N2 Zn1 N4 C22 -91.0(14)
O26 Zn1 N4 C22 81.7(14)
N4 Zn1 N1 C1 87.6(15)
O9 Zn1 N1 C1 -91.3(15)
N3 Zn1 N1 C1 141(4)
N2 Zn1 N1 C1 179.7(15)
O26 Zn1 N1 C1 -3.8(15)
N4 Zn1 N1 C5 -94.4(10)
O9 Zn1 N1 C5 86.7(10)
N3 Zn1 N1 C5 -41(5)
N2 Zn1 N1 C5 -2.4(10)
O26 Zn1 N1 C5 174.1(10)
N4 Zn1 N2 C10 -81.3(13)
N1 Zn1 N2 C10 -177.8(13)
O9 Zn1 N2 C10 91.7(13)
N3 Zn1 N2 C10 -2.3(13)
O26 Zn1 N2 C10 158(2)
N4 Zn1 N2 C6 99.3(10)
N1 Zn1 N2 C6 2.8(10)
O9 Zn1 N2 C6 -87.8(10)
N3 Zn1 N2 C6 178.3(10)
O26 Zn1 N2 C6 -21(3)
C37 N7 C41 C40 3(2)
Zn2 N7 C41 C40 -178.9(13)
C37 N7 C41 C42 -177.0(16)
Zn2 N7 C41 C42 0.8(18)
C29 C28 C27 C26 -2(2)
C29 C28 C27 C35 -178.4(18)
C22 N4 C18 C19 -4(3)
Zn1 N4 C18 C19 -179.9(13)
C22 N4 C18 C17 179.8(15)
Zn1 N4 C18 C17 3(2)
O17 P1 C49 C50 -79.2(17)
O8 P1 C49 C50 161.2(15)
O14 P1 C49 C50 42.8(17)
N4 C18 C19 C20 2(3)
C17 C18 C19 C20 178.5(16)
C13 N3 C17 C16 -3(3)
Zn1 N3 C17 C16 163.3(17)
C13 N3 C17 C18 176.6(15)
Zn1 N3 C17 C18 -17.0(18)
N4 C18 C17 C16 -171(2)
C19 C18 C17 C16 12(3)
N4 C18 C17 N3 9(2)
C19 C18 C17 N3 -167.5(16)
C22 C21 C20 C19 -1(3)
C22 C21 C20 C24 178.7(17)
C18 C19 C20 C21 0(2)
C18 C19 C20 C24 -179.5(17)
C30 N6 C34 C33 -5(3)
Zn2 N6 C34 C33 165.8(16)
C7 C8 C9 C10 -3(2)
C12 C8 C9 C10 177.2(16)
C1 N1 C5 C4 -3(2)
Zn1 N1 C5 C4 179.2(11)
C1 N1 C5 C6 179.8(14)
Zn1 N1 C5 C6 1.6(15)
O16 P2 C52 C53 -177.1(14)
O18 P2 C52 C53 60.8(15)
O20 P2 C52 C53 -55.2(16)
C9 C8 C7 C6 4(2)
C12 C8 C7 C6 -176.3(17)
C44 C45 C46 N8 -2(3)
C42 N8 C46 C45 4(3)
Zn2 N8 C46 C45 175.4(15)
C1 C2 C3 C4 -2(3)
C1 C2 C3 C11 179.1(18)
C25 N5 C29 C28 -1(2)
Zn2 N5 C29 C28 175.5(12)
C25 N5 C29 C30 178.4(14)
Zn2 N5 C29 C30 -5.1(18)
C27 C28 C29 N5 3(2)
C27 C28 C29 C30 -176.8(14)
C30 C31 C32 C33 2(3)
C30 C31 C32 C36 180(2)
C28 C27 C26 C25 -1(3)
C35 C27 C26 C25 176.2(18)
C29 N5 C25 C26 -2(2)
Zn2 N5 C25 C26 -177.7(12)
C27 C26 C25 N5 2(3)
C8 C7 C6 N2 -2(2)
C8 C7 C6 C5 179.7(14)
C10 N2 C6 C7 0(2)
Zn1 N2 C6 C7 179.1(12)
C10 N2 C6 C5 177.8(12)
Zn1 N2 C6 C5 -2.7(15)
C4 C5 C6 C7 1(2)
N1 C5 C6 C7 178.8(14)
C4 C5 C6 N2 -176.9(13)
N1 C5 C6 N2 0.7(18)
C34 N6 C30 C31 3(2)
Zn2 N6 C30 C31 -168.8(13)
C34 N6 C30 C29 179.2(14)
Zn2 N6 C30 C29 7.5(17)
C32 C31 C30 N6 -2(3)
C32 C31 C30 C29 -177.4(16)
N5 C29 C30 N6 -1(2)
C28 C29 C30 N6 178.0(14)
N5 C29 C30 C31 174.7(16)
C28 C29 C30 C31 -6(2)
C8 C9 C10 N2 0(3)
C6 N2 C10 C9 1(2)
Zn1 N2 C10 C9 -178.0(13)
C46 N8 C42 C43 -4(3)
Zn2 N8 C42 C43 -176.3(14)
C46 N8 C42 C41 177.4(16)
Zn2 N8 C42 C41 5.2(19)
N7 C41 C42 N8 -4(2)
C40 C41 C42 N8 175.7(16)
N7 C41 C42 C43 177.5(16)
C40 C41 C42 C43 -3(3)
C41 N7 C37 C38 2(3)
Zn2 N7 C37 C38 -175.8(16)
N1 C5 C4 C3 3(2)
C6 C5 C4 C3 -179.5(13)
C2 C3 C4 C5 -1(2)
C11 C3 C4 C5 178.2(16)
C5 N1 C1 C2 0(3)
Zn1 N1 C1 C2 177.7(14)
C3 C2 C1 N1 3(3)
C38 C39 C40 C41 0(3)
C47 C39 C40 C41 -177.2(17)
N7 C41 C40 C39 -4(3)
C42 C41 C40 C39 176.3(16)
C46 C45 C44 C43 0(3)
C46 C45 C44 C48 -175(2)
N8 C42 C43 C44 2(3)
C41 C42 C43 C44 -179.4(17)
C45 C44 C43 C42 0(3)
C48 C44 C43 C42 174(2)
C20 C21 C22 N4 0(3)
C18 N4 C22 C21 3(3)
Zn1 N4 C22 C21 178.5(13)
C15 C14 C13 N3 3(3)
C17 N3 C13 C14 1(3)
Zn1 N3 C13 C14 -163.4(16)
P2 C52 C53 C54 -179(2)
N3 C17 C16 C15 1(3)
C18 C17 C16 C15 -178.7(19)
C17 C16 C15 C14 3(3)
C17 C16 C15 C23 -178(2)
C13 C14 C15 C16 -5(3)
C13 C14 C15 C23 177(2)
N7 C37 C38 C39 -6(3)
C40 C39 C38 C37 5(3)
C47 C39 C38 C37 -178(2)
P1 C49 C50 C51 168(2)
C49 C50 C51 O23 88(3)
C49 C50 C51 O22 -102(3)
N6 C34 C33 C32 5(3)
C31 C32 C33 C34 -3(3)
C36 C32 C33 C34 178(2)
C52 C53 C54 O24 63(6)
C52 C53 C54 O25 -103(6)
